data_9015094
loop_
_publ_author_name
'Hoard, J.'
'Goldstein, L.'

_publ_section_title
;
 The Crystal Structure of Cesium Enneachlordithalliate, Cs3 Tl2 Cl9
 _cod_database_code 1010869
;
_journal_name_full 'Journal of Chemical Physics'
_journal_page_first 199
_journal_page_last 202
_journal_paper_doi 10.1063/1.1749633
_journal_volume 3
_journal_year 1935
_chemical_formula_sum 'Cl6 Cs3 Tl'
_space_group_IT_number 167
_symmetry_space_group_name_Hall '-P 3* 2n'
_symmetry_space_group_name_H-M 'R -3 c :R'
_cell_angle_alpha 83.8
_cell_angle_beta 83.8
_cell_angle_gamma 83.8
_cell_length_a 9.58
_cell_length_b 9.58
_cell_length_c 9.58
_cell_formula_units_Z 4
_cell_volume 864.825
_database_code_amcsd 0017540
_exptl_crystal_density_diffrn 6.266
_cod_duplicate_entry 1010869
_cod_original_sg_symbol_H-M 'R -3 c'
_cod_original_formula_sum 'Tl Cs3 Cl6'
_cod_database_code 9015094
_amcsd_formula_title 'Cl9 Cs3 Tl2'

loop_
_space_group_symop_operation_xyz
x,y,z
1/2-x,1/2-z,1/2-y
-z,-x,-y
1/2+y,1/2+x,1/2+z
y,z,x
1/2-z,1/2-y,1/2-x
-x,-y,-z
1/2+x,1/2+z,1/2+y
z,x,y
1/2-y,1/2-x,1/2-z
-y,-z,-x
1/2+z,1/2+y,1/2+x

loop_
_atom_site_label
_atom_site_fract_x
_atom_site_fract_y
_atom_site_fract_z
Tl1 0.09800 0.09800 0.09800
Cs1 0.66700 0.33300 0.00000
Cl1 0.15300 -0.15300 0.00000
Cl2 0.33600 0.17600 -0.00500

loop_
_cod_related_entry_id
_cod_related_entry_database
_cod_related_entry_code
1 AMCSD 0017540
